data_4034364
loop_
_publ_author_name
'Nguyen, Thanh Binh'
'Retailleau, Pascal'

_publ_section_title
;
 Sulfur-Promoted DABCO-Catalyzed Oxidative Trimerization of
 Phenylacetonitriles.
;
_journal_issue 9
_journal_name_full 'The Journal of organic chemistry'
_journal_page_first 5907
_journal_page_last 5912
_journal_paper_doi 10.1021/acs.joc.9b00408
_journal_volume 84
_journal_year 2019
_chemical_formula_moiety 'C24 H17 N3'
_chemical_formula_sum 'C24 H17 N3'
_chemical_formula_weight 347.40
_space_group_crystal_system monoclinic
_space_group_IT_number 4
_space_group_name_Hall 'P 2yb'
_space_group_name_H-M_alt 'P 1 21 1'
_atom_sites_solution_hydrogens mixed
_atom_sites_solution_primary dual
_atom_sites_solution_secondary difmap
_audit_creation_method SHELXL-2018/3
_cell_angle_alpha 90
_cell_angle_beta 109.472(8)
_cell_angle_gamma 90
_cell_formula_units_Z 4
_cell_length_a 9.2883(7)
_cell_length_b 23.2285(8)
_cell_length_c 9.3154(7)
_cell_measurement_reflns_used 8459
_cell_measurement_temperature 293(2)
_cell_measurement_theta_max 68.2
_cell_measurement_theta_min 3.8
_cell_volume 1894.9(2)
_computing_cell_refinement
;
CrystalClear-SM Expert 2.0 r16 (Rigaku, 2014)
;
_computing_data_collection
;
CrystalClear-SM Expert 2.0 r16 (Rigaku, 2014)
;
_computing_data_reduction
;
CrystalClear-SM Expert 2.0 r16 (Rigaku, 2014)
;
_computing_structure_refinement 'SHELXL-2018/3 (Sheldrick, 2015)'
_computing_structure_solution 'SHELXT (Sheldrick, 2015)'
_diffrn_ambient_temperature 293(2)
_diffrn_detector 'Rigaku Rapid2 IP'
_diffrn_detector_area_resol_mean 10.0000
_diffrn_measured_fraction_theta_full 0.970
_diffrn_measured_fraction_theta_max 0.968
_diffrn_measurement_device
;
Crystal Goniometer Chi-partial
;
_diffrn_measurement_device_type
;
Rigaku Spider mm007HF Rapid2
;
_diffrn_measurement_method 'profile data from \w-scans'
_diffrn_measurement_specimen_support Fiber
_diffrn_radiation_monochromator 'OSMIC CMF Confocal'
_diffrn_radiation_type CuK\a
_diffrn_radiation_wavelength 1.54187
_diffrn_reflns_av_R_equivalents 0.0226
_diffrn_reflns_av_unetI/netI 0.0416
_diffrn_reflns_Laue_measured_fraction_full 0.970
_diffrn_reflns_Laue_measured_fraction_max 0.968
_diffrn_reflns_limit_h_max 11
_diffrn_reflns_limit_h_min -11
_diffrn_reflns_limit_k_max 27
_diffrn_reflns_limit_k_min -24
_diffrn_reflns_limit_l_max 10
_diffrn_reflns_limit_l_min -11
_diffrn_reflns_number 12735
_diffrn_reflns_point_group_measured_fraction_full 0.797
_diffrn_reflns_point_group_measured_fraction_max 0.793
_diffrn_reflns_theta_full 67.687
_diffrn_reflns_theta_max 68.230
_diffrn_reflns_theta_min 3.806
_diffrn_source 'Rotating Anode'
_exptl_absorpt_coefficient_mu 0.567
_exptl_absorpt_correction_T_max 1.000
_exptl_absorpt_correction_T_min 0.841
_exptl_absorpt_correction_type multi-scan
_exptl_absorpt_process_details 'Reqab (Higashi-Rigaku, 1998))'
_exptl_crystal_colour yellow
_exptl_crystal_density_diffrn 1.218
_exptl_crystal_description needle
_exptl_crystal_F_000 728
_exptl_crystal_size_max 0.38
_exptl_crystal_size_mid 0.07
_exptl_crystal_size_min 0.04
_refine_diff_density_max 0.228
_refine_diff_density_min -0.229
_refine_diff_density_rms 0.054
_refine_ls_abs_structure_details
;
 Flack x determined using 1119 quotients [(I+)-(I-)]/[(I+)+(I-)]
 (Parsons, Flack and Wagner, Acta Cryst. B69 (2013) 249-259).
;
_refine_ls_abs_structure_Flack 0.4(3)
_refine_ls_extinction_method none
_refine_ls_goodness_of_fit_ref 1.149
_refine_ls_hydrogen_treatment mixed
_refine_ls_matrix_type full
_refine_ls_number_parameters 499
_refine_ls_number_reflns 5504
_refine_ls_number_restraints 5
_refine_ls_restrained_S_all 1.149
_refine_ls_R_factor_all 0.1005
_refine_ls_R_factor_gt 0.0411
_refine_ls_shift/su_max 0.001
_refine_ls_shift/su_mean 0.000
_refine_ls_structure_factor_coef Fsqd
_refine_ls_weighting_details 'w=1/[\s^2^(Fo^2^)+(0.0365P)^2^+0.9945P] where P=(Fo^2^+2Fc^2^)/3'
_refine_ls_weighting_scheme calc
_refine_ls_wR_factor_gt 0.0857
_refine_ls_wR_factor_ref 0.1371
_reflns_Friedel_coverage 0.596
_reflns_Friedel_fraction_full 0.615
_reflns_Friedel_fraction_max 0.609
_reflns_number_gt 3372
_reflns_number_total 5512
_reflns_threshold_expression 'I > 2\s(I)'
_cod_data_source_file jo9b00408_si_002.cif
_cod_data_source_block bn2890
_cod_depositor_comments
;
The following automatic conversions were performed:

data item '_exptl_absorpt_correction_type' value 'Multi-scan' was
changed to 'multi-scan' in accordance with the
/home/data/users/saulius/crontab/automatic-downloads/current/ACS/lib/dictionaries/cif_core.dic
dictionary named 'cif_core.dic' version 2.4.2 last updated on
2011-04-26.

Automatic conversion script
Id: cif_fix_values 6909 2019-04-08 15:41:33Z antanas 
;
_cod_original_sg_symbol_H-M 'P 21'
_cod_database_code 4034364
_shelx_space_group_comment
;
The symmetry employed for this shelxl refinement is uniquely defined
by the following loop, which should always be used as a source of
symmetry information in preference to the above space-group names.
They are only intended as comments.
;

loop_
_space_group_symop_operation_xyz
'x, y, z'
'-x, y+1/2, -z'

loop_
_atom_site_label
_atom_site_type_symbol
_atom_site_fract_x
_atom_site_fract_y
_atom_site_fract_z
_atom_site_U_iso_or_equiv
_atom_site_adp_type
_atom_site_occupancy
_atom_site_site_symmetry_order
_atom_site_calc_flag
_atom_site_refinement_flags_posn
_atom_site_refinement_flags_adp
C1A C 0.1208(7) -0.0082(3) 0.3044(7) 0.0465(15) Uani 1 1 d . .
N1A N 0.1520(6) 0.0275(2) 0.4326(6) 0.0486(13) Uani 1 1 d . .
C2A C 0.0368(6) 0.0243(3) 0.1663(6) 0.0456(15) Uani 1 1 d . .
N2A N 0.0995(7) 0.1229(2) 0.4696(6) 0.0576(14) Uani 1 1 d D .
H2N1 H 0.061(7) 0.1569(17) 0.427(7) 0.069 Uiso 1 1 d D U
H2N2 H 0.149(6) 0.121(3) 0.570(3) 0.069 Uiso 1 1 d D U
C3A C 0.0195(6) 0.0786(3) 0.2124(6) 0.0416(14) Uani 1 1 d . .
N3A N 0.1581(8) -0.1315(3) 0.0968(7) 0.085(2) Uani 1 1 d . .
C4A C 0.0931(7) 0.0782(3) 0.3794(6) 0.0456(15) Uani 1 1 d . .
C5A C 0.1684(6) -0.0640(3) 0.3195(7) 0.0485(15) Uani 1 1 d . .
C6A C 0.1583(8) -0.0990(3) 0.1910(8) 0.0610(18) Uani 1 1 d . .
C7A C 0.2378(7) -0.0932(3) 0.4686(7) 0.0540(16) Uani 1 1 d . .
C8A C 0.3686(9) -0.1263(3) 0.4973(9) 0.080(2) Uani 1 1 d . .
H8A H 0.416351 -0.128948 0.424279 0.096 Uiso 1 1 calc R U
C9A C 0.4280(11) -0.1551(4) 0.6330(11) 0.098(3) Uani 1 1 d . .
H9A H 0.516644 -0.176701 0.652008 0.118 Uiso 1 1 calc R U
C10A C 0.3574(12) -0.1522(3) 0.7404(10) 0.089(3) Uani 1 1 d . .
H10A H 0.398303 -0.171869 0.831993 0.106 Uiso 1 1 calc R U
C11A C 0.2271(10) -0.1205(3) 0.7139(9) 0.073(2) Uani 1 1 d . .
H11A H 0.178392 -0.119046 0.786321 0.088 Uiso 1 1 calc R U
C12A C 0.1683(8) -0.0906(3) 0.5785(8) 0.0590(17) Uani 1 1 d . .
H12A H 0.080647 -0.068503 0.561109 0.071 Uiso 1 1 calc R U
C13A C -0.0269(7) 0.0020(3) 0.0095(7) 0.0488(15) Uani 1 1 d . .
C14A C -0.1309(8) -0.0429(3) -0.0248(8) 0.068(2) Uani 1 1 d . .
H14A H -0.154307 -0.061257 0.053370 0.081 Uiso 1 1 calc R U
C15A C -0.2006(9) -0.0610(4) -0.1735(9) 0.094(3) Uani 1 1 d . .
H15A H -0.269497 -0.091443 -0.194889 0.113 Uiso 1 1 calc R U
C16A C -0.1671(11) -0.0334(5) -0.2894(9) 0.109(3) Uani 1 1 d . .
H16A H -0.215679 -0.044570 -0.389857 0.131 Uiso 1 1 calc R U
C17A C -0.0618(10) 0.0107(4) -0.2570(8) 0.090(3) Uani 1 1 d . .
H17A H -0.038080 0.028588 -0.335550 0.108 Uiso 1 1 calc R U
C18A C 0.0086(7) 0.0283(3) -0.1086(7) 0.065(2) Uani 1 1 d . .
H18A H 0.079992 0.057964 -0.087462 0.078 Uiso 1 1 calc R U
C19A C -0.0623(6) 0.1278(3) 0.1215(6) 0.0437(14) Uani 1 1 d . .
C20A C -0.2035(7) 0.1204(3) 0.0080(6) 0.0507(15) Uani 1 1 d . .
H20A H -0.245781 0.083688 -0.010918 0.061 Uiso 1 1 calc R U
C21A C -0.2819(8) 0.1660(3) -0.0767(8) 0.0599(19) Uani 1 1 d . .
H21A H -0.375508 0.159901 -0.152440 0.072 Uiso 1 1 calc R U
C22A C -0.2215(9) 0.2210(3) -0.0491(8) 0.065(2) Uani 1 1 d . .
H22A H -0.275203 0.251981 -0.104802 0.078 Uiso 1 1 calc R U
C23A C -0.0819(8) 0.2294(3) 0.0611(7) 0.0635(19) Uani 1 1 d . .
H23A H -0.039913 0.266165 0.079349 0.076 Uiso 1 1 calc R U
C24A C -0.0033(8) 0.1827(3) 0.1454(7) 0.0591(18) Uani 1 1 d . .
H24A H 0.091319 0.188828 0.219622 0.071 Uiso 1 1 calc R U
N1B N 0.3126(5) 0.1114(2) -0.2088(5) 0.0493(13) Uani 1 1 d . .
C1B C 0.3422(7) 0.1461(3) -0.0784(7) 0.0466(15) Uani 1 1 d . .
N2B N 0.3664(7) 0.0162(2) -0.2493(6) 0.0577(14) Uani 1 1 d D .
H2N3 H 0.305(6) 0.021(3) -0.347(4) 0.069 Uiso 1 1 d D U
H2N4 H 0.408(7) -0.0168(17) -0.207(7) 0.069 Uiso 1 1 d D U
C2B C 0.4243(6) 0.1126(3) 0.0600(6) 0.0459(15) Uani 1 1 d . .
N3B N 0.2967(7) 0.2660(3) 0.1356(7) 0.0777(19) Uani 1 1 d . .
C3B C 0.4402(6) 0.0588(3) 0.0114(6) 0.0452(15) Uani 1 1 d . .
C4B C 0.3706(6) 0.0603(3) -0.1563(6) 0.0455(15) Uani 1 1 d . .
C5B C 0.2955(7) 0.2019(3) -0.0918(7) 0.0484(15) Uani 1 1 d . .
C6B C 0.3005(8) 0.2364(3) 0.0387(8) 0.0565(18) Uani 1 1 d . .
C7B C 0.2286(7) 0.2321(3) -0.2403(7) 0.0518(16) Uani 1 1 d . .
C8B C 0.3076(8) 0.2325(3) -0.3444(7) 0.0592(18) Uani 1 1 d . .
H8B H 0.401518 0.214096 -0.320729 0.071 Uiso 1 1 calc R U
C9B C 0.2459(9) 0.2603(3) -0.4824(8) 0.070(2) Uani 1 1 d . .
H9B H 0.298980 0.260798 -0.551291 0.084 Uiso 1 1 calc R U
C10B C 0.1067(10) 0.2872(3) -0.5185(9) 0.080(2) Uani 1 1 d . .
H10B H 0.065991 0.305955 -0.611576 0.096 Uiso 1 1 calc R U
C11B C 0.0273(10) 0.2866(3) -0.4180(10) 0.081(2) Uani 1 1 d . .
H11B H -0.067889 0.304146 -0.443953 0.098 Uiso 1 1 calc R U
C12B C 0.0879(8) 0.2601(3) -0.2795(8) 0.070(2) Uani 1 1 d . .
H12B H 0.034716 0.260850 -0.210806 0.084 Uiso 1 1 calc R U
C13B C 0.4877(7) 0.1337(3) 0.2171(6) 0.0505(15) Uani 1 1 d . .
C14B C 0.5985(8) 0.1763(3) 0.2552(7) 0.0621(19) Uani 1 1 d . .
H14B H 0.622601 0.195400 0.178376 0.074 Uiso 1 1 calc R U
C15B C 0.6738(9) 0.1909(4) 0.4054(8) 0.081(3) Uani 1 1 d . .
H15B H 0.750003 0.218821 0.429484 0.097 Uiso 1 1 calc R U
C16B C 0.6355(11) 0.1642(5) 0.5184(9) 0.099(3) Uani 1 1 d . .
H16B H 0.684776 0.174094 0.619715 0.119 Uiso 1 1 calc R U
C17B C 0.5236(10) 0.1224(4) 0.4816(8) 0.095(3) Uani 1 1 d . .
H17B H 0.498347 0.104173 0.558793 0.114 Uiso 1 1 calc R U
C18B C 0.4486(7) 0.1074(4) 0.3323(7) 0.067(2) Uani 1 1 d . .
H18B H 0.372027 0.079608 0.308927 0.081 Uiso 1 1 calc R U
C19B C 0.5203(7) 0.0089(3) 0.1001(6) 0.0486(15) Uani 1 1 d . .
C20B C 0.6617(7) 0.0151(3) 0.2152(6) 0.0539(16) Uani 1 1 d . .
H20B H 0.705352 0.051502 0.237401 0.065 Uiso 1 1 calc R U
C21B C 0.7367(8) -0.0315(4) 0.2957(8) 0.067(2) Uani 1 1 d . .
H21B H 0.830573 -0.026641 0.371986 0.080 Uiso 1 1 calc R U
C22B C 0.6730(9) -0.0857(4) 0.2637(9) 0.077(2) Uani 1 1 d . .
H22B H 0.725559 -0.117392 0.316768 0.092 Uiso 1 1 calc R U
C23B C 0.5343(9) -0.0929(3) 0.1554(8) 0.075(2) Uani 1 1 d . .
H23B H 0.490848 -0.129386 0.136600 0.090 Uiso 1 1 calc R U
C24B C 0.4571(8) -0.0462(3) 0.0728(7) 0.0627(18) Uani 1 1 d . .
H24B H 0.362202 -0.051564 -0.001539 0.075 Uiso 1 1 calc R U

loop_
_atom_site_aniso_label
_atom_site_aniso_U_11
_atom_site_aniso_U_22
_atom_site_aniso_U_33
_atom_site_aniso_U_23
_atom_site_aniso_U_13
_atom_site_aniso_U_12
C1A 0.048(4) 0.041(4) 0.045(4) -0.001(3) 0.008(3) -0.003(3)
N1A 0.057(3) 0.042(3) 0.040(3) -0.001(3) 0.008(2) -0.001(3)
C2A 0.044(3) 0.053(4) 0.035(3) -0.003(3) 0.006(3) -0.004(3)
N2A 0.076(4) 0.044(4) 0.042(3) -0.002(3) 0.006(3) 0.005(3)
C3A 0.040(3) 0.043(4) 0.035(3) 0.001(3) 0.004(3) -0.007(3)
N3A 0.107(5) 0.065(5) 0.077(4) -0.019(4) 0.023(4) 0.009(4)
C4A 0.050(4) 0.040(4) 0.039(3) 0.001(3) 0.004(3) -0.001(3)
C5A 0.051(4) 0.040(4) 0.049(4) -0.002(3) 0.010(3) 0.001(3)
C6A 0.072(5) 0.047(4) 0.061(5) -0.011(4) 0.018(4) 0.001(4)
C7A 0.061(4) 0.041(4) 0.053(4) -0.002(3) 0.011(3) 0.001(3)
C8A 0.083(6) 0.073(6) 0.080(6) 0.013(5) 0.024(4) 0.024(5)
C9A 0.099(7) 0.089(7) 0.091(7) 0.021(6) 0.009(6) 0.034(5)
C10A 0.122(8) 0.053(5) 0.064(5) 0.016(4) -0.005(5) 0.002(5)
C11A 0.098(6) 0.060(6) 0.051(5) 0.006(4) 0.011(4) -0.004(5)
C12A 0.066(4) 0.045(4) 0.061(4) 0.000(3) 0.014(4) -0.002(3)
C13A 0.050(4) 0.052(4) 0.039(3) -0.009(3) 0.008(3) -0.008(3)
C14A 0.071(5) 0.079(6) 0.052(4) -0.016(4) 0.018(4) -0.019(4)
C15A 0.094(6) 0.123(8) 0.063(5) -0.042(6) 0.023(5) -0.040(6)
C16A 0.110(7) 0.162(10) 0.049(5) -0.036(6) 0.017(5) -0.030(7)
C17A 0.108(7) 0.122(8) 0.047(5) -0.015(5) 0.033(5) -0.016(6)
C18A 0.072(5) 0.077(5) 0.051(4) -0.004(4) 0.026(4) 0.000(4)
C19A 0.041(3) 0.049(4) 0.036(3) 0.003(3) 0.006(3) -0.003(3)
C20A 0.054(4) 0.057(4) 0.038(3) 0.006(3) 0.012(3) 0.001(3)
C21A 0.055(4) 0.077(6) 0.043(4) 0.011(4) 0.011(3) 0.004(4)
C22A 0.073(5) 0.069(5) 0.051(4) 0.017(4) 0.018(4) 0.012(4)
C23A 0.083(5) 0.048(4) 0.058(5) 0.008(3) 0.020(4) -0.003(4)
C24A 0.069(4) 0.050(4) 0.049(4) 0.004(3) 0.008(3) -0.011(4)
N1B 0.062(3) 0.042(3) 0.037(3) -0.001(2) 0.007(2) 0.000(3)
C1B 0.048(4) 0.045(4) 0.042(4) -0.003(3) 0.009(3) -0.005(3)
N2B 0.078(4) 0.041(3) 0.041(3) -0.003(3) 0.003(3) 0.004(3)
C2B 0.046(3) 0.053(4) 0.033(3) 0.000(3) 0.005(3) -0.007(3)
N3B 0.074(4) 0.082(5) 0.072(4) -0.028(4) 0.017(3) -0.010(4)
C3B 0.047(4) 0.048(4) 0.034(3) 0.002(3) 0.003(3) -0.003(3)
C4B 0.046(3) 0.045(4) 0.034(3) 0.000(3) -0.002(3) -0.002(3)
C5B 0.055(4) 0.040(4) 0.046(4) -0.002(3) 0.012(3) -0.001(3)
C6B 0.057(4) 0.055(5) 0.050(4) -0.006(4) 0.009(3) -0.005(3)
C7B 0.061(4) 0.039(4) 0.050(4) 0.000(3) 0.011(3) 0.000(3)
C8B 0.070(5) 0.055(4) 0.051(4) 0.002(3) 0.017(4) 0.006(4)
C9B 0.100(6) 0.055(5) 0.054(5) 0.004(4) 0.024(4) -0.006(4)
C10B 0.098(7) 0.054(5) 0.066(5) 0.008(4) -0.004(5) 0.008(5)
C11B 0.074(5) 0.070(6) 0.085(6) 0.015(5) 0.007(5) 0.017(4)
C12B 0.058(4) 0.073(5) 0.074(5) 0.011(4) 0.015(4) 0.023(4)
C13B 0.052(4) 0.057(4) 0.038(3) -0.002(3) 0.010(3) -0.001(3)
C14B 0.068(5) 0.069(5) 0.044(4) -0.012(4) 0.012(3) -0.013(4)
C15B 0.076(5) 0.104(7) 0.054(5) -0.028(5) 0.010(4) -0.028(5)
C16B 0.105(7) 0.136(9) 0.046(5) -0.025(5) 0.013(5) -0.029(6)
C17B 0.112(7) 0.133(9) 0.044(4) -0.003(5) 0.032(5) -0.017(7)
C18B 0.063(5) 0.092(6) 0.045(4) -0.006(4) 0.017(4) -0.013(4)
C19B 0.057(4) 0.047(4) 0.039(3) 0.003(3) 0.013(3) -0.001(3)
C20B 0.050(4) 0.068(5) 0.039(3) 0.005(3) 0.008(3) -0.001(3)
C21B 0.055(4) 0.088(6) 0.055(4) 0.021(4) 0.015(4) 0.010(4)
C22B 0.076(6) 0.091(7) 0.061(5) 0.025(5) 0.021(4) 0.027(5)
C23B 0.097(6) 0.056(5) 0.068(5) 0.020(4) 0.020(5) 0.006(5)
C24B 0.070(5) 0.056(5) 0.053(4) 0.005(4) 0.009(3) -0.001(4)

loop_
_atom_type_symbol
_atom_type_description
_atom_type_scat_dispersion_real
_atom_type_scat_dispersion_imag
_atom_type_scat_source
C C 0.0181 0.0091 'International Tables Vol C Tables 4.2.6.8 and 6.1.1.4'
H H 0.0000 0.0000 'International Tables Vol C Tables 4.2.6.8 and 6.1.1.4'
N N 0.0311 0.0180 'International Tables Vol C Tables 4.2.6.8 and 6.1.1.4'

loop_
_geom_angle_atom_site_label_1
_geom_angle_atom_site_label_2
_geom_angle_atom_site_label_3
_geom_angle
C5A C1A N1A 120.5(6)
C5A C1A C2A 129.6(6)
N1A C1A C2A 109.9(5)
C4A N1A C1A 105.4(5)
C3A C2A C1A 106.5(5)
C3A C2A C13A 126.0(5)
C1A C2A C13A 127.4(6)
C2A C3A C19A 129.1(5)
C2A C3A C4A 105.4(5)
C19A C3A C4A 125.4(5)
N1A C4A N2A 122.3(5)
N1A C4A C3A 112.9(5)
N2A C4A C3A 124.8(6)
C1A C5A C6A 121.9(6)
C1A C5A C7A 123.7(6)
C6A C5A C7A 114.3(6)
N3A C6A C5A 173.3(8)
C12A C7A C8A 118.5(7)
C12A C7A C5A 120.6(6)
C8A C7A C5A 120.8(6)
C9A C8A C7A 120.3(8)
C10A C9A C8A 120.4(9)
C11A C10A C9A 120.3(8)
C10A C11A C12A 119.5(8)
C7A C12A C11A 120.9(8)
C14A C13A C18A 118.7(6)
C14A C13A C2A 120.8(6)
C18A C13A C2A 120.4(6)
C15A C14A C13A 121.1(7)
C16A C15A C14A 119.4(8)
C17A C16A C15A 120.2(8)
C16A C17A C18A 120.3(8)
C17A C18A C13A 120.2(7)
C24A C19A C20A 117.4(6)
C24A C19A C3A 121.6(5)
C20A C19A C3A 121.0(5)
C21A C20A C19A 121.6(6)
C20A C21A C22A 120.0(7)
C23A C22A C21A 119.6(7)
C22A C23A C24A 119.7(7)
C19A C24A C23A 121.6(6)
C4B N1B C1B 104.8(5)
C5B C1B N1B 120.2(6)
C5B C1B C2B 129.6(6)
N1B C1B C2B 110.2(5)
C3B C2B C13B 126.2(5)
C3B C2B C1B 106.0(5)
C13B C2B C1B 127.6(6)
C2B C3B C19B 129.0(5)
C2B C3B C4B 105.9(5)
C19B C3B C4B 124.9(5)
N1B C4B N2B 121.8(5)
N1B C4B C3B 113.0(5)
N2B C4B C3B 125.2(6)
C1B C5B C6B 122.1(6)
C1B C5B C7B 123.7(6)
C6B C5B C7B 114.1(6)
N3B C6B C5B 175.3(8)
C12B C7B C8B 118.5(6)
C12B C7B C5B 121.8(6)
C8B C7B C5B 119.7(6)
C9B C8B C7B 119.9(7)
C10B C9B C8B 120.3(7)
C11B C10B C9B 120.3(8)
C12B C11B C10B 120.2(8)
C11B C12B C7B 120.7(7)
C18B C13B C14B 118.8(6)
C18B C13B C2B 120.2(6)
C14B C13B C2B 120.7(5)
C15B C14B C13B 121.1(7)
C16B C15B C14B 119.6(7)
C15B C16B C17B 119.7(7)
C18B C17B C16B 121.1(8)
C17B C18B C13B 119.6(7)
C24B C19B C20B 117.7(6)
C24B C19B C3B 121.1(6)
C20B C19B C3B 121.2(6)
C21B C20B C19B 121.0(7)
C20B C21B C22B 120.0(7)
C23B C22B C21B 120.4(8)
C22B C23B C24B 120.3(8)
C23B C24B C19B 120.6(6)

loop_
_geom_bond_atom_site_label_1
_geom_bond_atom_site_label_2
_geom_bond_distance
C1A C5A 1.362(8)
C1A N1A 1.402(7)
C1A C2A 1.472(8)
N1A C4A 1.322(7)
C2A C3A 1.359(8)
C2A C13A 1.475(7)
N2A C4A 1.325(7)
C3A C19A 1.473(7)
C3A C4A 1.476(7)
N3A C6A 1.157(8)
C5A C6A 1.424(9)
C5A C7A 1.485(8)
C7A C12A 1.381(9)
C7A C8A 1.386(9)
C8A C9A 1.373(10)
C9A C10A 1.369(12)
C10A C11A 1.366(11)
C11A C12A 1.383(9)
C13A C14A 1.386(8)
C13A C18A 1.390(8)
C14A C15A 1.384(9)
C15A C16A 1.378(12)
C16A C17A 1.378(11)
C17A C18A 1.380(9)
C19A C24A 1.378(8)
C19A C20A 1.394(7)
C20A C21A 1.376(9)
C21A C22A 1.383(10)
C22A C23A 1.374(9)
C23A C24A 1.394(8)
N1B C4B 1.327(7)
N1B C1B 1.407(7)
C1B C5B 1.359(8)
C1B C2B 1.482(8)
N2B C4B 1.334(8)
C2B C3B 1.352(8)
C2B C13B 1.468(7)
N3B C6B 1.145(8)
C3B C19B 1.474(8)
C3B C4B 1.478(7)
C5B C6B 1.443(9)
C5B C7B 1.489(8)
C7B C12B 1.395(8)
C7B C8B 1.398(9)
C8B C9B 1.381(9)
C9B C10B 1.374(10)
C10B C11B 1.371(11)
C11B C12B 1.369(9)
C13B C18B 1.385(8)
C13B C14B 1.386(8)
C14B C15B 1.382(8)
C15B C16B 1.368(10)
C16B C17B 1.379(11)
C17B C18B 1.377(9)
C19B C24B 1.396(8)
C19B C20B 1.399(8)
C20B C21B 1.368(9)
C21B C22B 1.380(10)
C22B C23B 1.357(10)
C23B C24B 1.384(9)

loop_
_geom_hbond_atom_site_label_D
_geom_hbond_atom_site_label_H
_geom_hbond_atom_site_label_A
_geom_hbond_distance_DH
_geom_hbond_distance_HA
_geom_hbond_distance_DA
_geom_hbond_angle_DHA
_geom_hbond_site_symmetry_A
_geom_hbond_publ_flag
N2A H2N2 N1B 0.90(2) 2.12(3) 3.002(7) 166(5) 1_556 yes
N2B H2N3 N1A 0.90(2) 2.08(3) 2.980(7) 176(6) 1_554 yes

loop_
_geom_torsion_atom_site_label_1
_geom_torsion_atom_site_label_2
_geom_torsion_atom_site_label_3
_geom_torsion_atom_site_label_4
_geom_torsion
C5A C1A N1A C4A 179.2(5)
C2A C1A N1A C4A -0.2(6)
C5A C1A C2A C3A -179.0(6)
N1A C1A C2A C3A 0.3(6)
C5A C1A C2A C13A 5.2(10)
N1A C1A C2A C13A -175.5(5)
C1A C2A C3A C19A -176.8(5)
C13A C2A C3A C19A -0.9(10)
C1A C2A C3A C4A -0.3(6)
C13A C2A C3A C4A 175.6(5)
C1A N1A C4A N2A 179.2(6)
C1A N1A C4A C3A 0.0(7)
C2A C3A C4A N1A 0.2(7)
C19A C3A C4A N1A 176.9(5)
C2A C3A C4A N2A -179.0(6)
C19A C3A C4A N2A -2.3(9)
N1A C1A C5A C6A -170.8(5)
C2A C1A C5A C6A 8.4(10)
N1A C1A C5A C7A 7.7(9)
C2A C1A C5A C7A -173.0(6)
C1A C5A C7A C12A 49.7(9)
C6A C5A C7A C12A -131.7(7)
C1A C5A C7A C8A -134.1(7)
C6A C5A C7A C8A 44.6(8)
C12A C7A C8A C9A -0.8(11)
C5A C7A C8A C9A -177.1(7)
C7A C8A C9A C10A 1.0(13)
C8A C9A C10A C11A -0.1(14)
C9A C10A C11A C12A -1.0(13)
C8A C7A C12A C11A -0.2(10)
C5A C7A C12A C11A 176.1(6)
C10A C11A C12A C7A 1.2(11)
C3A C2A C13A C14A -117.8(7)
C1A C2A C13A C14A 57.3(9)
C3A C2A C13A C18A 57.8(9)
C1A C2A C13A C18A -127.1(6)
C18A C13A C14A C15A -1.0(10)
C2A C13A C14A C15A 174.7(7)
C13A C14A C15A C16A -0.6(13)
C14A C15A C16A C17A 1.8(15)
C15A C16A C17A C18A -1.3(15)
C16A C17A C18A C13A -0.4(12)
C14A C13A C18A C17A 1.5(10)
C2A C13A C18A C17A -174.2(7)
C2A C3A C19A C24A -138.9(7)
C4A C3A C19A C24A 45.3(8)
C2A C3A C19A C20A 41.5(9)
C4A C3A C19A C20A -134.3(6)
C24A C19A C20A C21A -0.3(8)
C3A C19A C20A C21A 179.3(5)
C19A C20A C21A C22A -0.6(9)
C20A C21A C22A C23A 1.2(10)
C21A C22A C23A C24A -0.9(10)
C20A C19A C24A C23A 0.7(9)
C3A C19A C24A C23A -178.9(6)
C22A C23A C24A C19A -0.1(10)
C4B N1B C1B C5B -179.2(5)
C4B N1B C1B C2B 0.3(6)
C5B C1B C2B C3B 178.6(6)
N1B C1B C2B C3B -1.0(6)
C5B C1B C2B C13B -6.1(10)
N1B C1B C2B C13B 174.4(5)
C13B C2B C3B C19B 0.9(10)
C1B C2B C3B C19B 176.4(6)
C13B C2B C3B C4B -174.3(5)
C1B C2B C3B C4B 1.1(6)
C1B N1B C4B N2B -178.5(6)
C1B N1B C4B C3B 0.4(6)
C2B C3B C4B N1B -1.0(7)
C19B C3B C4B N1B -176.5(5)
C2B C3B C4B N2B 177.9(6)
C19B C3B C4B N2B 2.4(9)
N1B C1B C5B C6B 169.6(5)
C2B C1B C5B C6B -9.9(10)
N1B C1B C5B C7B -7.4(9)
C2B C1B C5B C7B 173.1(5)
C1B C5B C7B C12B 126.3(7)
C6B C5B C7B C12B -50.9(9)
C1B C5B C7B C8B -53.5(9)
C6B C5B C7B C8B 129.2(7)
C12B C7B C8B C9B 0.0(10)
C5B C7B C8B C9B 179.9(6)
C7B C8B C9B C10B -0.5(11)
C8B C9B C10B C11B -0.2(12)
C9B C10B C11B C12B 1.4(13)
C10B C11B C12B C7B -1.9(13)
C8B C7B C12B C11B 1.2(11)
C5B C7B C12B C11B -178.7(7)
C3B C2B C13B C18B -59.0(9)
C1B C2B C13B C18B 126.6(7)
C3B C2B C13B C14B 114.6(7)
C1B C2B C13B C14B -59.9(8)
C18B C13B C14B C15B 2.6(10)
C2B C13B C14B C15B -171.0(6)
C13B C14B C15B C16B -1.9(12)
C14B C15B C16B C17B 0.8(14)
C15B C16B C17B C18B -0.4(15)
C16B C17B C18B C13B 1.1(13)
C14B C13B C18B C17B -2.2(11)
C2B C13B C18B C17B 171.5(7)
C2B C3B C19B C24B 138.2(7)
C4B C3B C19B C24B -47.4(8)
C2B C3B C19B C20B -41.3(9)
C4B C3B C19B C20B 133.1(6)
C24B C19B C20B C21B 1.5(8)
C3B C19B C20B C21B -179.0(5)
C19B C20B C21B C22B 0.0(9)
C20B C21B C22B C23B -1.7(11)
C21B C22B C23B C24B 1.9(11)
C22B C23B C24B C19B -0.3(10)
C20B C19B C24B C23B -1.4(9)
C3B C19B C24B C23B 179.1(6)
